data_7049821
loop_
_publ_author_name
'Pastor-Medrano, Jes\'us'
'Rodr\'iguez-Raya, Francisco R'
'Bernab\'e-Pablo, Erandi'
'Mireles-Ch\'avez, Daniel A'
'Jancik, Vojtech'
'Mart\'inez-Otero, Diego'
'Moya-Cabrera, M\'onica'

_publ_section_title
;
 Metal-directed self-assembly of transition metal
 heterometallascorpionates.
;
_journal_issue 19
_journal_name_full 'Dalton transactions (Cambridge, England : 2003)'
_journal_page_first 6571
_journal_page_last 6580
_journal_paper_doi 10.1039/c9dt00683d
_journal_volume 48
_journal_year 2019
_chemical_formula_moiety 'C52 H40 Mo2 N6 O5 P4 S4, 2(C H2 Cl2)'
_chemical_formula_sum 'C54 H44 Cl4 Mo2 N6 O5 P4 S4'
_chemical_formula_weight 1442.75
_chemical_properties_physical Air-sensitive
_space_group_crystal_system monoclinic
_space_group_IT_number 15
_space_group_name_Hall '-C 2yc'
_space_group_name_H-M_alt 'C 1 2/c 1'
_symmetry_space_group_name_Hall '-C 2yc'
_symmetry_space_group_name_H-M 'C 1 2/c 1'
_atom_sites_solution_hydrogens geom
_audit_creation_method SHELXL-2014/7
_audit_update_record
;
2019-01-20 deposited with the CCDC.    2019-04-12 downloaded from the CCDC.
;
_cell_angle_alpha 90
_cell_angle_beta 122.6709(7)
_cell_angle_gamma 90
_cell_formula_units_Z 4
_cell_length_a 27.9452(6)
_cell_length_b 10.2398(2)
_cell_length_c 24.6315(9)
_cell_measurement_reflns_used 9931
_cell_measurement_temperature 100(2)
_cell_measurement_theta_max 27.52
_cell_measurement_theta_min 2.57
_cell_volume 5933.2(3)
_computing_cell_refinement 'Bruker SAINT'
_computing_data_collection 'Bruker APEX2'
_computing_data_reduction 'Bruker SAINT'
_computing_molecular_graphics 'Bruker SHELXTL'
_computing_publication_material 'Bruker SHELXTL'
_computing_structure_refinement 'SHELXL-2014/7 (Sheldrick, 2014)'
_computing_structure_solution 'SHELXS-97 (Sheldrick 2008)'
_diffrn_ambient_temperature 100(2)
_diffrn_measured_fraction_theta_full 0.999
_diffrn_measured_fraction_theta_max 0.999
_diffrn_measurement_device_type 'Bruker APEX-II CCD'
_diffrn_measurement_method '\w scans'
_diffrn_radiation_monochromator mirrors
_diffrn_radiation_type MoK\a
_diffrn_radiation_wavelength 0.71073
_diffrn_reflns_av_R_equivalents 0.0199
_diffrn_reflns_av_unetI/netI 0.0124
_diffrn_reflns_Laue_measured_fraction_full 0.999
_diffrn_reflns_Laue_measured_fraction_max 0.999
_diffrn_reflns_limit_h_max 34
_diffrn_reflns_limit_h_min -36
_diffrn_reflns_limit_k_max 13
_diffrn_reflns_limit_k_min -13
_diffrn_reflns_limit_l_max 31
_diffrn_reflns_limit_l_min -31
_diffrn_reflns_number 42508
_diffrn_reflns_point_group_measured_fraction_full 0.999
_diffrn_reflns_point_group_measured_fraction_max 0.999
_diffrn_reflns_theta_full 25.242
_diffrn_reflns_theta_max 27.443
_diffrn_reflns_theta_min 1.731
_diffrn_source 'Incoatec ImuS'
_exptl_absorpt_coefficient_mu 0.904
_exptl_absorpt_correction_T_max 0.7456
_exptl_absorpt_correction_T_min 0.6997
_exptl_absorpt_correction_type multi-scan
_exptl_absorpt_process_details 'SADABS 2014/5, Sheldrick'
_exptl_crystal_colour colourless
_exptl_crystal_density_diffrn 1.615
_exptl_crystal_description Prism
_exptl_crystal_F_000 2904
_exptl_crystal_recrystallization_method 'Re-crystallisation from solvent: CH2Cl2'
_exptl_crystal_size_max 0.140
_exptl_crystal_size_mid 0.131
_exptl_crystal_size_min 0.124
_refine_diff_density_max 0.534
_refine_diff_density_min -0.446
_refine_diff_density_rms 0.064
_refine_ls_extinction_method none
_refine_ls_goodness_of_fit_ref 1.065
_refine_ls_hydrogen_treatment constr
_refine_ls_matrix_type full
_refine_ls_number_parameters 385
_refine_ls_number_reflns 6784
_refine_ls_number_restraints 91
_refine_ls_restrained_S_all 1.061
_refine_ls_R_factor_all 0.0234
_refine_ls_R_factor_gt 0.0220
_refine_ls_shift/su_max 0.003
_refine_ls_shift/su_mean 0.000
_refine_ls_structure_factor_coef Fsqd
_refine_ls_weighting_details 'w=1/[\s^2^(Fo^2^)+(0.0245P)^2^+13.5277P] where P=(Fo^2^+2Fc^2^)/3'
_refine_ls_weighting_scheme calc
_refine_ls_wR_factor_gt 0.0564
_refine_ls_wR_factor_ref 0.0574
_reflns_Friedel_coverage 0.000
_reflns_number_gt 6456
_reflns_number_total 6784
_reflns_threshold_expression 'I > 2\s(I)'
_cod_data_source_file c9dt00683d2.cif
_cod_data_source_block Comp10
_cod_depositor_comments 'Adding full bibliography for 7049816--7049826.cif.'
_cod_database_code 7049821
_shelx_shelxl_version_number 2014/7
_shelx_space_group_comment
; 
The symmetry employed for this shelxl refinement is uniquely defined 
by the following loop, which should always be used as a source of 
symmetry information in preference to the above space-group names. 
They are only intended as comments. 
;
_shelx_estimated_absorpt_t_min 0.884
_shelx_estimated_absorpt_t_max 0.896

loop_
_space_group_symop_operation_xyz
'x, y, z'
'-x, y, -z+1/2'
'x+1/2, y+1/2, z'
'-x+1/2, y+1/2, -z+1/2'
'-x, -y, -z'
'x, -y, z-1/2'
'-x+1/2, -y+1/2, -z'
'x+1/2, -y+1/2, z-1/2'

loop_
_atom_site_label
_atom_site_type_symbol
_atom_site_fract_x
_atom_site_fract_y
_atom_site_fract_z
_atom_site_U_iso_or_equiv
_atom_site_adp_type
_atom_site_occupancy
_atom_site_site_symmetry_order
_atom_site_calc_flag
_atom_site_refinement_flags_posn
_atom_site_refinement_flags_adp
_atom_site_refinement_flags_occupancy
_atom_site_disorder_assembly
_atom_site_disorder_group
Mo1 Mo 0.52386(2) 0.54939(2) 0.33288(2) 0.00997(4) Uani 1 1 d . . . . .
S1 S 0.53777(2) 0.74270(4) 0.40383(2) 0.01180(8) Uani 1 1 d . . . . .
S2 S 0.29205(2) 0.87370(4) 0.26100(2) 0.01688(9) Uani 1 1 d . . . . .
P1 P 0.45419(2) 0.78569(4) 0.36409(2) 0.00991(8) Uani 1 1 d . . . . .
P2 P 0.31649(2) 0.91020(4) 0.20200(2) 0.01094(8) Uani 1 1 d . . . . .
O1 O 0.47835(5) 0.47363(12) 0.34847(6) 0.0157(2) Uani 1 1 d . . . . .
O2 O 0.58927(5) 0.48649(12) 0.38732(5) 0.0167(2) Uani 1 1 d . . . . .
O3 O 0.5000 0.47894(16) 0.2500 0.0125(3) Uani 1 2 d S T P . .
N1 N 0.45425(5) 0.69051(13) 0.26508(6) 0.0103(2) Uani 1 1 d . . . . .
N2 N 0.42930(5) 0.68831(13) 0.20131(6) 0.0114(3) Uani 1 1 d . . . . .
N3 N 0.38260(6) 0.76129(14) 0.17296(6) 0.0125(3) Uani 1 1 d . . . . .
C1 C 0.42293(6) 0.76605(15) 0.27909(7) 0.0103(3) Uani 1 1 d . . . . .
C2 C 0.37705(6) 0.81069(16) 0.22028(7) 0.0111(3) Uani 1 1 d . . . . .
C3 C 0.42230(7) 0.67805(16) 0.39267(8) 0.0131(3) Uani 1 1 d . . . . .
C4 C 0.37378(7) 0.60593(17) 0.35111(8) 0.0160(3) Uani 1 1 d . . . . .
H4 H 0.3552 0.6158 0.3057 0.019 Uiso 1 1 calc R U . . .
C5 C 0.35274(7) 0.51940(18) 0.37663(9) 0.0202(4) Uani 1 1 d . . . . .
H5 H 0.3195 0.4701 0.3487 0.024 Uiso 1 1 calc R U . . .
C6 C 0.38043(8) 0.50479(19) 0.44324(9) 0.0218(4) Uani 1 1 d . . . . .
H6 H 0.3661 0.4450 0.4605 0.026 Uiso 1 1 calc R U . . .
C7 C 0.42864(8) 0.5768(2) 0.48430(9) 0.0262(4) Uani 1 1 d . . . . .
H7A H 0.4472 0.5667 0.5297 0.031 Uiso 1 1 calc R U . . .
C8 C 0.44992(8) 0.6637(2) 0.45929(8) 0.0222(4) Uani 1 1 d . . . . .
H8 H 0.4831 0.7131 0.4874 0.027 Uiso 1 1 calc R U . . .
C9 C 0.44745(7) 0.95321(16) 0.37919(8) 0.0144(3) Uani 1 1 d . . . . .
C10 C 0.46879(8) 1.04580(18) 0.35624(9) 0.0213(4) Uani 1 1 d . . . . .
H10 H 0.4881 1.0186 0.3361 0.026 Uiso 1 1 calc R U . . .
C11 C 0.46192(9) 1.17728(19) 0.36274(10) 0.0272(4) Uani 1 1 d . . . . .
H11 H 0.4765 1.2406 0.3472 0.033 Uiso 1 1 calc R U . . .
C12 C 0.43389(8) 1.2160(2) 0.39182(10) 0.0289(4) Uani 1 1 d . . . . .
H12 H 0.4287 1.3065 0.3956 0.035 Uiso 1 1 calc R U . . .
C13 C 0.41333(9) 1.1256(2) 0.41541(10) 0.0317(5) Uani 1 1 d . . . . .
H13 H 0.3949 1.1540 0.4363 0.038 Uiso 1 1 calc R U . . .
C14 C 0.41939(8) 0.9919(2) 0.40889(10) 0.0247(4) Uani 1 1 d . . . . .
H14 H 0.4046 0.9290 0.4244 0.030 Uiso 1 1 calc R U . . .
C15 C 0.33874(7) 1.07696(17) 0.20412(8) 0.0151(3) Uani 1 1 d . . . . .
C16 C 0.31654(7) 1.17556(18) 0.22296(8) 0.0185(3) Uani 1 1 d . . . . .
H16 H 0.2905 1.1548 0.2351 0.022 Uiso 1 1 calc R U . . .
C17 C 0.33247(8) 1.30441(19) 0.22398(9) 0.0239(4) Uani 1 1 d . . . . .
H17 H 0.3171 1.3718 0.2367 0.029 Uiso 1 1 calc R U . . .
C18 C 0.37068(8) 1.33507(19) 0.20650(9) 0.0255(4) Uani 1 1 d . . . . .
H18 H 0.3816 1.4233 0.2074 0.031 Uiso 1 1 calc R U . . .
C19 C 0.39300(8) 1.2370(2) 0.18775(10) 0.0250(4) Uani 1 1 d . . . . .
H19 H 0.4193 1.2582 0.1759 0.030 Uiso 1 1 calc R U . . .
C20 C 0.37710(8) 1.10797(18) 0.18614(9) 0.0199(3) Uani 1 1 d . . . . .
H20 H 0.3922 1.0410 0.1729 0.024 Uiso 1 1 calc R U . . .
C21 C 0.26497(6) 0.86976(17) 0.11846(8) 0.0142(3) Uani 1 1 d . . . . .
C22 C 0.23639(7) 0.75103(18) 0.10547(9) 0.0195(3) Uani 1 1 d . . . . .
H22 H 0.2429 0.6960 0.1399 0.023 Uiso 1 1 calc R U . . .
C23 C 0.19826(7) 0.7136(2) 0.04173(9) 0.0239(4) Uani 1 1 d . . . . .
H23 H 0.1791 0.6322 0.0326 0.029 Uiso 1 1 calc R U . . .
C24 C 0.18821(7) 0.7946(2) -0.00829(9) 0.0255(4) Uani 1 1 d . . . . .
H24 H 0.1622 0.7685 -0.0517 0.031 Uiso 1 1 calc R U . . .
C25 C 0.21568(8) 0.9128(2) 0.00440(8) 0.0236(4) Uani 1 1 d . . . . .
H25 H 0.2080 0.9686 -0.0302 0.028 Uiso 1 1 calc R U . . .
C26 C 0.25473(7) 0.95118(18) 0.06774(8) 0.0187(3) Uani 1 1 d . . . . .
H26 H 0.2742 1.0320 0.0764 0.022 Uiso 1 1 calc R U . . .
C27 C 0.83408(19) 0.2686(5) 0.51560(13) 0.0313(6) Uani 0.928(6) 1 d D U P A 1
H27A H 0.8486 0.1817 0.5135 0.038 Uiso 0.928(6) 1 calc R U P A 1
H27B H 0.8223 0.2632 0.5469 0.038 Uiso 0.928(6) 1 calc R U P A 1
Cl1 Cl 0.77495(6) 0.30920(9) 0.43925(4) 0.0441(4) Uani 0.928(6) 1 d D U P A 1
Cl2 Cl 0.88888(6) 0.3854(2) 0.54238(7) 0.0383(3) Uani 0.928(6) 1 d D U P A 1
C27A C 0.839(3) 0.283(7) 0.5130(13) 0.048(6) Uani 0.072(6) 1 d D U P A 2
H27C H 0.8143 0.2822 0.5306 0.058 Uiso 0.072(6) 1 calc R U P A 2
H27D H 0.8590 0.1987 0.5230 0.058 Uiso 0.072(6) 1 calc R U P A 2
Cl1A Cl 0.7971(11) 0.3078(17) 0.4288(9) 0.075(6) Uani 0.072(6) 1 d D U P A 2
Cl2A Cl 0.8883(10) 0.412(3) 0.5477(11) 0.061(6) Uani 0.072(6) 1 d D U P A 2

loop_
_atom_site_aniso_label
_atom_site_aniso_U_11
_atom_site_aniso_U_22
_atom_site_aniso_U_33
_atom_site_aniso_U_23
_atom_site_aniso_U_13
_atom_site_aniso_U_12
Mo1 0.00991(7) 0.01138(7) 0.00778(7) 0.00125(5) 0.00422(5) 0.00027(5)
S1 0.00955(16) 0.01527(18) 0.00909(16) -0.00113(14) 0.00405(14) -0.00114(14)
S2 0.01542(18) 0.0242(2) 0.01458(18) 0.00272(16) 0.01041(16) 0.00252(16)
P1 0.00989(17) 0.01293(19) 0.00705(17) -0.00038(14) 0.00466(14) -0.00150(14)
P2 0.00834(17) 0.01483(19) 0.00877(17) -0.00001(14) 0.00403(15) 0.00108(14)
O1 0.0177(6) 0.0155(6) 0.0153(5) -0.0002(4) 0.0097(5) -0.0020(5)
O2 0.0159(6) 0.0193(6) 0.0125(5) 0.0026(5) 0.0061(5) 0.0036(5)
O3 0.0135(7) 0.0126(8) 0.0105(7) 0.000 0.0059(6) 0.000
N1 0.0095(6) 0.0136(6) 0.0075(6) -0.0003(5) 0.0044(5) -0.0011(5)
N2 0.0096(6) 0.0157(7) 0.0073(6) 0.0002(5) 0.0034(5) 0.0007(5)
N3 0.0101(6) 0.0162(7) 0.0102(6) -0.0007(5) 0.0049(5) 0.0016(5)
C1 0.0101(7) 0.0121(7) 0.0094(7) 0.0000(5) 0.0056(6) -0.0013(6)
C2 0.0096(7) 0.0138(7) 0.0096(7) 0.0000(6) 0.0050(6) 0.0001(6)
C3 0.0130(7) 0.0163(8) 0.0122(7) 0.0022(6) 0.0082(6) -0.0004(6)
C4 0.0139(7) 0.0193(8) 0.0135(7) 0.0007(6) 0.0064(6) -0.0013(6)
C5 0.0156(8) 0.0210(9) 0.0245(9) 0.0008(7) 0.0112(7) -0.0046(7)
C6 0.0238(9) 0.0225(9) 0.0281(9) 0.0074(7) 0.0199(8) 0.0004(7)
C7 0.0274(10) 0.0378(11) 0.0147(8) 0.0083(8) 0.0122(8) -0.0020(8)
C8 0.0197(8) 0.0319(10) 0.0129(8) 0.0005(7) 0.0073(7) -0.0080(7)
C9 0.0125(7) 0.0151(8) 0.0107(7) -0.0037(6) 0.0031(6) 0.0006(6)
C10 0.0243(9) 0.0178(9) 0.0222(9) -0.0014(7) 0.0128(8) -0.0018(7)
C11 0.0298(10) 0.0162(9) 0.0275(10) -0.0011(7) 0.0102(8) -0.0030(7)
C12 0.0231(9) 0.0201(9) 0.0259(10) -0.0077(7) 0.0016(8) 0.0034(7)
C13 0.0297(10) 0.0343(11) 0.0331(11) -0.0123(9) 0.0183(9) 0.0047(9)
C14 0.0260(9) 0.0272(10) 0.0276(9) -0.0060(8) 0.0190(8) -0.0011(8)
C15 0.0129(7) 0.0172(8) 0.0131(7) 0.0004(6) 0.0056(6) -0.0002(6)
C16 0.0167(8) 0.0196(8) 0.0186(8) -0.0019(7) 0.0092(7) -0.0004(7)
C17 0.0250(9) 0.0197(9) 0.0262(9) -0.0042(7) 0.0133(8) 0.0001(7)
C18 0.0271(9) 0.0189(9) 0.0276(9) -0.0013(7) 0.0129(8) -0.0053(7)
C19 0.0252(9) 0.0251(10) 0.0287(10) 0.0008(8) 0.0173(8) -0.0052(8)
C20 0.0203(8) 0.0209(9) 0.0219(8) -0.0011(7) 0.0136(7) -0.0004(7)
C21 0.0087(7) 0.0203(8) 0.0116(7) -0.0014(6) 0.0041(6) 0.0033(6)
C22 0.0155(8) 0.0230(9) 0.0187(8) -0.0024(7) 0.0084(7) 0.0004(7)
C23 0.0142(8) 0.0292(10) 0.0269(9) -0.0124(8) 0.0101(7) -0.0023(7)
C24 0.0117(7) 0.0451(12) 0.0154(8) -0.0101(8) 0.0045(7) 0.0064(8)
C25 0.0190(8) 0.0379(11) 0.0132(8) 0.0042(7) 0.0081(7) 0.0117(8)
C26 0.0149(8) 0.0244(9) 0.0156(8) 0.0013(7) 0.0076(7) 0.0047(7)
C27 0.0260(13) 0.0339(16) 0.0307(11) 0.0008(10) 0.0131(9) -0.0004(10)
Cl1 0.0356(5) 0.0412(4) 0.0316(3) 0.0013(3) 0.0025(3) -0.0073(3)
Cl2 0.0293(4) 0.0528(8) 0.0299(4) -0.0015(4) 0.0141(3) -0.0108(4)
C27A 0.034(7) 0.042(7) 0.046(6) -0.002(6) 0.007(6) 0.003(6)
Cl1A 0.054(8) 0.066(7) 0.062(6) -0.011(5) 0.003(6) 0.007(6)
Cl2A 0.047(7) 0.041(7) 0.047(7) 0.017(6) -0.006(6) -0.001(5)

loop_
_atom_type_symbol
_atom_type_description
_atom_type_scat_dispersion_real
_atom_type_scat_dispersion_imag
_atom_type_scat_source
C C 0.0033 0.0016 'International Tables Vol C Tables 4.2.6.8 and 6.1.1.4'
H H 0.0000 0.0000 'International Tables Vol C Tables 4.2.6.8 and 6.1.1.4'
N N 0.0061 0.0033 'International Tables Vol C Tables 4.2.6.8 and 6.1.1.4'
O O 0.0106 0.0060 'International Tables Vol C Tables 4.2.6.8 and 6.1.1.4'
P P 0.1023 0.0942 'International Tables Vol C Tables 4.2.6.8 and 6.1.1.4'
S S 0.1246 0.1234 'International Tables Vol C Tables 4.2.6.8 and 6.1.1.4'
Cl Cl 0.1484 0.1585 'International Tables Vol C Tables 4.2.6.8 and 6.1.1.4'
Mo Mo -1.6832 0.6857 'International Tables Vol C Tables 4.2.6.8 and 6.1.1.4'

loop_
_geom_angle_atom_site_label_1
_geom_angle_atom_site_label_2
_geom_angle_atom_site_label_3
_geom_angle
_geom_angle_site_symmetry_1
_geom_angle_site_symmetry_3
O1 Mo1 O2 105.36(6) . .
O1 Mo1 O3 101.33(5) . .
O2 Mo1 O3 107.75(5) . .
O1 Mo1 N1 90.46(5) . .
O2 Mo1 N1 161.44(5) . .
O3 Mo1 N1 77.79(5) . .
O1 Mo1 N2 167.37(5) . 2_655
O2 Mo1 N2 86.74(5) . 2_655
O3 Mo1 N2 77.81(5) . 2_655
N1 Mo1 N2 77.01(5) . 2_655
O1 Mo1 S1 93.19(4) . .
O2 Mo1 S1 93.02(4) . .
O3 Mo1 S1 150.18(5) . .
N1 Mo1 S1 76.17(3) . .
N2 Mo1 S1 82.38(3) 2_655 .
P1 S1 Mo1 97.394(18) . .
C3 P1 C9 112.33(8) . .
C3 P1 C1 111.06(7) . .
C9 P1 C1 108.13(7) . .
C3 P1 S1 111.40(6) . .
C9 P1 S1 109.28(6) . .
C1 P1 S1 104.28(5) . .
C15 P2 C21 107.39(8) . .
C15 P2 C2 105.28(7) . .
C21 P2 C2 102.52(7) . .
C15 P2 S2 114.42(6) . .
C21 P2 S2 114.84(6) . .
C2 P2 S2 111.32(5) . .
Mo1 O3 Mo1 135.71(9) 2_655 .
N2 N1 C1 108.28(12) . .
N2 N1 Mo1 123.52(10) . .
C1 N1 Mo1 126.53(10) . .
N3 N2 N1 110.54(12) . .
N3 N2 Mo1 136.37(10) . 2_655
N1 N2 Mo1 113.01(9) . 2_655
N2 N3 C2 107.11(12) . .
N1 C1 C2 106.42(13) . .
N1 C1 P1 112.95(11) . .
C2 C1 P1 140.48(12) . .
N3 C2 C1 107.65(13) . .
N3 C2 P2 121.46(11) . .
C1 C2 P2 130.85(12) . .
C4 C3 C8 120.72(15) . .
C4 C3 P1 122.28(12) . .
C8 C3 P1 116.92(13) . .
C5 C4 C3 119.27(15) . .
C5 C4 H4 120.4 . .
C3 C4 H4 120.4 . .
C4 C5 C6 120.02(16) . .
C4 C5 H5 120.0 . .
C6 C5 H5 120.0 . .
C7 C6 C5 120.44(16) . .
C7 C6 H6 119.8 . .
C5 C6 H6 119.8 . .
C6 C7 C8 119.98(17) . .
C6 C7 H7A 120.0 . .
C8 C7 H7A 120.0 . .
C7 C8 C3 119.57(17) . .
C7 C8 H8 120.2 . .
C3 C8 H8 120.2 . .
C14 C9 C10 120.48(17) . .
C14 C9 P1 122.47(14) . .
C10 C9 P1 116.94(13) . .
C11 C10 C9 119.99(18) . .
C11 C10 H10 120.0 . .
C9 C10 H10 120.0 . .
C12 C11 C10 119.71(19) . .
C12 C11 H11 120.1 . .
C10 C11 H11 120.1 . .
C13 C12 C11 120.80(19) . .
C13 C12 H12 119.6 . .
C11 C12 H12 119.6 . .
C12 C13 C14 120.47(19) . .
C12 C13 H13 119.8 . .
C14 C13 H13 119.8 . .
C9 C14 C13 118.53(19) . .
C9 C14 H14 120.7 . .
C13 C14 H14 120.7 . .
C16 C15 C20 119.82(16) . .
C16 C15 P2 119.16(13) . .
C20 C15 P2 121.02(13) . .
C17 C16 C15 119.99(17) . .
C17 C16 H16 120.0 . .
C15 C16 H16 120.0 . .
C18 C17 C16 120.20(18) . .
C18 C17 H17 119.9 . .
C16 C17 H17 119.9 . .
C17 C18 C19 120.01(18) . .
C17 C18 H18 120.0 . .
C19 C18 H18 120.0 . .
C18 C19 C20 120.29(18) . .
C18 C19 H19 119.9 . .
C20 C19 H19 119.9 . .
C19 C20 C15 119.69(17) . .
C19 C20 H20 120.2 . .
C15 C20 H20 120.2 . .
C22 C21 C26 119.99(15) . .
C22 C21 P2 117.77(13) . .
C26 C21 P2 122.21(13) . .
C23 C22 C21 119.58(17) . .
C23 C22 H22 120.2 . .
C21 C22 H22 120.2 . .
C24 C23 C22 120.20(18) . .
C24 C23 H23 119.9 . .
C22 C23 H23 119.9 . .
C25 C24 C23 120.35(17) . .
C25 C24 H24 119.8 . .
C23 C24 H24 119.8 . .
C24 C25 C26 120.41(18) . .
C24 C25 H25 119.8 . .
C26 C25 H25 119.8 . .
C25 C26 C21 119.45(18) . .
C25 C26 H26 120.3 . .
C21 C26 H26 120.3 . .
Cl1 C27 Cl2 111.36(19) . .
Cl1 C27 H27A 109.4 . .
Cl2 C27 H27A 109.4 . .
Cl1 C27 H27B 109.4 . .
Cl2 C27 H27B 109.4 . .
H27A C27 H27B 108.0 . .
Cl2A C27A Cl1A 108.2(17) . .
Cl2A C27A H27C 110.1 . .
Cl1A C27A H27C 110.0 . .
Cl2A C27A H27D 110.0 . .
Cl1A C27A H27D 110.0 . .
H27C C27A H27D 108.4 . .

loop_
_geom_bond_atom_site_label_1
_geom_bond_atom_site_label_2
_geom_bond_distance
_geom_bond_site_symmetry_2
Mo1 O1 1.7013(12) .
Mo1 O2 1.7052(12) .
Mo1 O3 1.9139(6) .
Mo1 N1 2.2703(13) .
Mo1 N2 2.3739(13) 2_655
Mo1 S1 2.5279(4) .
S1 P1 2.0346(5) .
S2 P2 1.9467(6) .
P1 C3 1.7837(16) .
P1 C9 1.7866(17) .
P1 C1 1.7925(15) .
P2 C15 1.8083(18) .
P2 C21 1.8112(16) .
P2 C2 1.8116(16) .
O3 Mo1 1.9138(6) 2_655
N1 N2 1.3310(17) .
N1 C1 1.345(2) .
N2 N3 1.3286(18) .
N2 Mo1 2.3740(13) 2_655
N3 C2 1.354(2) .
C1 C2 1.395(2) .
C3 C4 1.390(2) .
C3 C8 1.394(2) .
C4 C5 1.387(2) .
C4 H4 0.9500 .
C5 C6 1.394(3) .
C5 H5 0.9500 .
C6 C7 1.382(3) .
C6 H6 0.9500 .
C7 C8 1.386(3) .
C7 H7A 0.9500 .
C8 H8 0.9500 .
C9 C14 1.388(2) .
C9 C10 1.392(3) .
C10 C11 1.381(3) .
C10 H10 0.9500 .
C11 C12 1.375(3) .
C11 H11 0.9500 .
C12 C13 1.373(3) .
C12 H12 0.9500 .
C13 C14 1.399(3) .
C13 H13 0.9500 .
C14 H14 0.9500 .
C15 C16 1.390(2) .
C15 C20 1.399(2) .
C16 C17 1.388(3) .
C16 H16 0.9500 .
C17 C18 1.386(3) .
C17 H17 0.9500 .
C18 C19 1.387(3) .
C18 H18 0.9500 .
C19 C20 1.387(3) .
C19 H19 0.9500 .
C20 H20 0.9500 .
C21 C22 1.394(2) .
C21 C26 1.397(2) .
C22 C23 1.393(2) .
C22 H22 0.9500 .
C23 C24 1.383(3) .
C23 H23 0.9500 .
C24 C25 1.376(3) .
C24 H24 0.9500 .
C25 C26 1.393(2) .
C25 H25 0.9500 .
C26 H26 0.9500 .
C27 Cl1 1.756(3) .
C27 Cl2 1.766(3) .
C27 H27A 0.9900 .
C27 H27B 0.9900 .
C27A Cl2A 1.761(17) .
C27A Cl1A 1.764(17) .
C27A H27C 0.9900 .
C27A H27D 0.9900 .

loop_
_geom_torsion_atom_site_label_1
_geom_torsion_atom_site_label_2
_geom_torsion_atom_site_label_3
_geom_torsion_atom_site_label_4
_geom_torsion
_geom_torsion_site_symmetry_1
_geom_torsion_site_symmetry_4
C1 N1 N2 N3 0.49(17) . .
Mo1 N1 N2 N3 166.59(10) . .
C1 N1 N2 Mo1 -176.79(10) . 2_655
Mo1 N1 N2 Mo1 -10.70(14) . 2_655
N1 N2 N3 C2 -0.79(17) . .
Mo1 N2 N3 C2 175.58(12) 2_655 .
N2 N1 C1 C2 0.01(17) . .
Mo1 N1 C1 C2 -165.56(10) . .
N2 N1 C1 P1 -176.40(10) . .
Mo1 N1 C1 P1 18.03(17) . .
C3 P1 C1 N1 -99.28(12) . .
C9 P1 C1 N1 137.05(12) . .
S1 P1 C1 N1 20.82(12) . .
C3 P1 C1 C2 86.1(2) . .
C9 P1 C1 C2 -37.5(2) . .
S1 P1 C1 C2 -153.76(18) . .
N2 N3 C2 C1 0.77(17) . .
N2 N3 C2 P2 -176.98(11) . .
N1 C1 C2 N3 -0.48(17) . .
P1 C1 C2 N3 174.31(15) . .
N1 C1 C2 P2 176.99(12) . .
P1 C1 C2 P2 -8.2(3) . .
C15 P2 C2 N3 -92.98(14) . .
C21 P2 C2 N3 19.23(15) . .
S2 P2 C2 N3 142.50(12) . .
C15 P2 C2 C1 89.85(16) . .
C21 P2 C2 C1 -157.94(15) . .
S2 P2 C2 C1 -34.67(17) . .
C9 P1 C3 C4 111.76(15) . .
C1 P1 C3 C4 -9.49(17) . .
S1 P1 C3 C4 -125.26(13) . .
C9 P1 C3 C8 -71.48(16) . .
C1 P1 C3 C8 167.28(14) . .
S1 P1 C3 C8 51.50(15) . .
C8 C3 C4 C5 0.3(3) . .
P1 C3 C4 C5 176.97(14) . .
C3 C4 C5 C6 -0.5(3) . .
C4 C5 C6 C7 0.5(3) . .
C5 C6 C7 C8 -0.3(3) . .
C6 C7 C8 C3 0.2(3) . .
C4 C3 C8 C7 -0.2(3) . .
P1 C3 C8 C7 -177.01(16) . .
C3 P1 C9 C14 -1.08(17) . .
C1 P1 C9 C14 121.83(15) . .
S1 P1 C9 C14 -125.24(14) . .
C3 P1 C9 C10 -177.29(13) . .
C1 P1 C9 C10 -54.38(15) . .
S1 P1 C9 C10 58.55(14) . .
C14 C9 C10 C11 -0.2(3) . .
P1 C9 C10 C11 176.05(15) . .
C9 C10 C11 C12 -0.1(3) . .
C10 C11 C12 C13 1.0(3) . .
C11 C12 C13 C14 -1.5(3) . .
C10 C9 C14 C13 -0.3(3) . .
P1 C9 C14 C13 -176.36(15) . .
C12 C13 C14 C9 1.1(3) . .
C21 P2 C15 C16 102.16(14) . .
C2 P2 C15 C16 -149.12(13) . .
S2 P2 C15 C16 -26.57(15) . .
C21 P2 C15 C20 -76.81(15) . .
C2 P2 C15 C20 31.91(16) . .
S2 P2 C15 C20 154.46(12) . .
C20 C15 C16 C17 -0.1(3) . .
P2 C15 C16 C17 -179.06(14) . .
C15 C16 C17 C18 -0.3(3) . .
C16 C17 C18 C19 0.2(3) . .
C17 C18 C19 C20 0.2(3) . .
C18 C19 C20 C15 -0.6(3) . .
C16 C15 C20 C19 0.5(3) . .
P2 C15 C20 C19 179.45(14) . .
C15 P2 C21 C22 -172.21(13) . .
C2 P2 C21 C22 77.16(14) . .
S2 P2 C21 C22 -43.72(14) . .
C15 P2 C21 C26 9.79(16) . .
C2 P2 C21 C26 -100.84(14) . .
S2 P2 C21 C26 138.29(12) . .
C26 C21 C22 C23 0.9(2) . .
P2 C21 C22 C23 -177.19(13) . .
C21 C22 C23 C24 -1.0(3) . .
C22 C23 C24 C25 -0.1(3) . .
C23 C24 C25 C26 1.2(3) . .
C24 C25 C26 C21 -1.3(3) . .
C22 C21 C26 C25 0.3(2) . .
P2 C21 C26 C25 178.21(13) . .
